data_2023056
loop_
_publ_author_name
'Upmann, Daniel'
'Bockfeld, Dirk'
'Jones, Peter G.'
'T&#xe2;rcoveanu, Eliza'

_publ_section_title
;
 Crystal structures of ten phosphane chalcogenide complexes of gold(III)
 chloride and bromide.
;
_journal_coeditor_code YZ2051
_journal_issue 'Pt 4'
_journal_name_full 'Acta crystallographica. Section E, Crystallographic communications'
_journal_page_first 355
_journal_page_last 369
_journal_paper_doi 10.1107/S2056989024002032
_journal_volume 80
_journal_year 2024
_chemical_formula_iupac '[Au Cl3 (C10 H23 P Se)]'
_chemical_formula_moiety 'C10 H23 Au Cl3 P Se'
_chemical_formula_sum 'C10 H23 Au Cl3 P Se'
_chemical_formula_weight 556.53
_chemical_name_systematic
;
(<i>tert</i>-Butyldipropan-2-ylphosphane
selenide-\k<i>S</i>)trichloridogold(III)
;
_space_group_crystal_system monoclinic
_space_group_IT_number 14
_space_group_name_Hall '-P 2yn'
_space_group_name_H-M_alt 'P 1 21/n 1'
_atom_sites_solution_hydrogens geom
_atom_sites_solution_primary direct
_audit_creation_method SHELXL-2019/3
_cell_angle_alpha 90
_cell_angle_beta 91.264(2)
_cell_angle_gamma 90
_cell_formula_units_Z 4
_cell_length_a 7.92516(18)
_cell_length_b 14.5559(4)
_cell_length_c 14.3635(4)
_cell_measurement_reflns_used 44121
_cell_measurement_temperature 100(2)
_cell_measurement_theta_max 29.0360
_cell_measurement_theta_min 2.7790
_cell_volume 1656.54(7)
_computing_cell_refinement
;
CrysAlisPro, Version 1.171.41.93a (Rigaku OD, 2020)
;
_computing_data_collection
;
CrysAlisPro, Version 1.171.35.19 (Rigaku OD, 2020)
;
_computing_data_reduction
;
CrysAlisPro, Version 1.171.41.93a (Rigaku OD, 2020)
;
_computing_molecular_graphics
;
Bruker XP, Version 5.1 (Bruker, 1998)
;
_computing_publication_material
;
SHELXL-2019/3 (Sheldrick, 2015)
;
_computing_structure_refinement
;
SHELXL-2019/3 (Sheldrick, 2015)
;
_computing_structure_solution
;
SHELXS-97 (Sheldrick, 2008)
;
_diffrn_ambient_temperature 100(2)
_diffrn_detector_area_resol_mean 16.1419
_diffrn_measured_fraction_theta_full 0.999
_diffrn_measured_fraction_theta_max 0.999
_diffrn_measurement_device_type 'Oxford Diffraction Xcalibur, Eos'
_diffrn_measurement_method '\w scans'
_diffrn_radiation_monochromator graphite
_diffrn_radiation_source 'Enhance (Mo) X-ray Source'
_diffrn_radiation_type MoK\a
_diffrn_radiation_wavelength 0.71073
_diffrn_reflns_av_R_equivalents 0.0835
_diffrn_reflns_av_unetI/netI 0.0189
_diffrn_reflns_limit_h_max 10
_diffrn_reflns_limit_h_min -10
_diffrn_reflns_limit_k_max 19
_diffrn_reflns_limit_k_min -19
_diffrn_reflns_limit_l_max 19
_diffrn_reflns_limit_l_min -19
_diffrn_reflns_number 196706
_diffrn_reflns_theta_full 28.000
_diffrn_reflns_theta_max 28.282
_diffrn_reflns_theta_min 2.799
_exptl_absorpt_coefficient_mu 11.635
_exptl_absorpt_correction_T_max 1.00000
_exptl_absorpt_correction_T_min 0.48268
_exptl_absorpt_correction_type multi-scan
_exptl_absorpt_process_details
;
(CrysAlisPro; Rigaku OD, 2020)
;
_exptl_crystal_colour red
_exptl_crystal_density_diffrn 2.231
_exptl_crystal_description block
_exptl_crystal_F_000 1048
_exptl_crystal_size_max 0.15
_exptl_crystal_size_mid 0.15
_exptl_crystal_size_min 0.1
_refine_diff_density_max 3.811
_refine_diff_density_min -2.412
_refine_ls_extinction_method none
_refine_ls_goodness_of_fit_ref 1.321
_refine_ls_hydrogen_treatment constr
_refine_ls_matrix_type full
_refine_ls_number_parameters 152
_refine_ls_number_reflns 4112
_refine_ls_number_restraints 0
_refine_ls_restrained_S_all 1.321
_refine_ls_R_factor_all 0.0461
_refine_ls_R_factor_gt 0.0426
_refine_ls_shift/su_max 0.001
_refine_ls_shift/su_mean 0.000
_refine_ls_structure_factor_coef Fsqd
_refine_ls_weighting_details 'w=1/[\s^2^(Fo^2^)+30.9095P] where P=(Fo^2^+2Fc^2^)/3'
_refine_ls_weighting_scheme calc
_refine_ls_wR_factor_gt 0.0915
_refine_ls_wR_factor_ref 0.0926
_reflns_number_gt 3878
_reflns_number_total 4112
_reflns_threshold_expression 'I > 2\s(I)'
_cod_data_source_file yz2051.cif
_cod_data_source_block 14a
_cod_depositor_comments 'Adding full bibliography for 2023050--2023062.cif.'
_cod_original_sg_symbol_H-M 'P 21/n'
_cod_database_code 2023056
_shelx_space_group_comment
;
The symmetry employed for this shelxl refinement is uniquely defined
by the following loop, which should always be used as a source of
symmetry information in preference to the above space-group names.
They are only intended as comments.
;
_shelx_estimated_absorpt_t_min 0.274
_shelx_estimated_absorpt_t_max 0.389

loop_
_space_group_symop_operation_xyz
'x, y, z'
'-x+1/2, y+1/2, -z+1/2'
'-x, -y, -z'
'x-1/2, -y-1/2, z-1/2'

loop_
_atom_site_type_symbol
_atom_site_label
_atom_site_fract_x
_atom_site_fract_y
_atom_site_fract_z
_atom_site_U_iso_or_equiv
_atom_site_adp_type
_atom_site_calc_flag
_atom_site_occupancy
_atom_site_disorder_assembly
_atom_site_disorder_group
Au Au1 0.45922(4) 0.06629(2) 0.31589(2) 0.01738(8) Uani d 1 . .
Cl Cl1 0.4313(3) 0.01307(15) 0.16364(15) 0.0276(4) Uani d 1 . .
Cl Cl2 0.1741(2) 0.08748(16) 0.31991(16) 0.0292(5) Uani d 1 . .
Cl Cl3 0.7414(2) 0.03567(14) 0.31613(14) 0.0239(4) Uani d 1 . .
Se Se1 0.47042(10) 0.12099(5) 0.47644(6) 0.01951(17) Uani d 1 . .
P P1 0.6495(2) 0.23732(13) 0.48512(13) 0.0145(4) Uani d 1 . .
C C1 0.6072(12) 0.3269(5) 0.3948(6) 0.0240(17) Uani d 1 . .
C C2 0.6083(10) 0.2813(6) 0.6029(6) 0.0207(16) Uani d 1 . .
H H2 0.693302 0.330393 0.617188 0.025 Uiso calc 1 . .
C C3 0.8687(10) 0.1988(6) 0.4766(6) 0.0240(17) Uani d 1 . .
H H3 0.883705 0.180911 0.410097 0.029 Uiso calc 1 . .
C C11 0.6701(12) 0.4210(6) 0.4307(6) 0.0270(18) Uani d 1 . .
H H11A 0.651327 0.467517 0.382269 0.041 Uiso calc 1 . .
H H11B 0.790957 0.417208 0.446273 0.041 Uiso calc 1 . .
H H11C 0.608111 0.438057 0.486405 0.041 Uiso calc 1 . .
C C12 0.4190(13) 0.3337(7) 0.3704(8) 0.039(2) Uani d 1 . .
H H12A 0.356324 0.347367 0.426822 0.058 Uiso calc 1 . .
H H12B 0.379581 0.275247 0.343994 0.058 Uiso calc 1 . .
H H12C 0.400336 0.382903 0.324754 0.058 Uiso calc 1 . .
C C13 0.7024(16) 0.3017(7) 0.3058(7) 0.040(3) Uani d 1 . .
H H13A 0.660326 0.242939 0.281512 0.061 Uiso calc 1 . .
H H13B 0.823381 0.296514 0.320588 0.061 Uiso calc 1 . .
H H13C 0.684125 0.349746 0.258870 0.061 Uiso calc 1 . .
C C21 0.4334(11) 0.3234(6) 0.6129(6) 0.0265(18) Uani d 1 . .
H H21A 0.347661 0.275184 0.606145 0.040 Uiso calc 1 . .
H H21B 0.414959 0.370033 0.564578 0.040 Uiso calc 1 . .
H H21C 0.425261 0.351900 0.674447 0.040 Uiso calc 1 . .
C C22 0.6290(15) 0.2065(7) 0.6771(6) 0.040(3) Uani d 1 . .
H H22A 0.600785 0.231711 0.738109 0.060 Uiso calc 1 . .
H H22B 0.746135 0.184855 0.678801 0.060 Uiso calc 1 . .
H H22C 0.553465 0.155102 0.662001 0.060 Uiso calc 1 . .
C C31 0.9989(13) 0.2759(8) 0.4970(10) 0.054(3) Uani d 1 . .
H H31A 0.987031 0.297574 0.561092 0.081 Uiso calc 1 . .
H H31B 0.978980 0.327034 0.453743 0.081 Uiso calc 1 . .
H H31C 1.113213 0.251872 0.488980 0.081 Uiso calc 1 . .
C C32 0.9129(13) 0.1140(8) 0.5341(7) 0.039(3) Uani d 1 . .
H H32A 1.014400 0.085151 0.509559 0.059 Uiso calc 1 . .
H H32B 0.818852 0.070321 0.530678 0.059 Uiso calc 1 . .
H H32C 0.933871 0.131909 0.599105 0.059 Uiso calc 1 . .

loop_
_atom_site_aniso_label
_atom_site_aniso_U_11
_atom_site_aniso_U_22
_atom_site_aniso_U_33
_atom_site_aniso_U_12
_atom_site_aniso_U_13
_atom_site_aniso_U_23
Au1 0.01636(13) 0.01447(14) 0.02152(15) -0.00068(11) 0.00488(10) -0.00236(11)
Cl1 0.0283(10) 0.0306(11) 0.0237(10) 0.0010(8) -0.0005(8) -0.0059(8)
Cl2 0.0167(9) 0.0371(12) 0.0340(11) 0.0028(8) 0.0031(8) -0.0006(9)
Cl3 0.0179(8) 0.0261(10) 0.0281(10) 0.0015(7) 0.0052(7) -0.0103(8)
Se1 0.0227(4) 0.0153(4) 0.0209(4) -0.0047(3) 0.0098(3) -0.0021(3)
P1 0.0151(8) 0.0122(8) 0.0162(9) 0.0010(7) 0.0047(7) -0.0006(7)
C1 0.039(5) 0.012(3) 0.022(4) 0.002(3) 0.011(3) 0.002(3)
C2 0.022(4) 0.019(4) 0.021(4) 0.002(3) 0.006(3) -0.004(3)
C3 0.017(4) 0.024(4) 0.031(4) 0.005(3) 0.003(3) -0.007(4)
C11 0.034(5) 0.016(4) 0.031(5) 0.001(3) 0.011(4) 0.004(3)
C12 0.048(6) 0.022(5) 0.045(6) 0.007(4) -0.017(5) 0.003(4)
C13 0.075(8) 0.021(5) 0.027(5) 0.005(5) 0.022(5) 0.001(4)
C21 0.029(4) 0.027(4) 0.024(4) 0.005(3) 0.013(3) -0.001(3)
C22 0.064(7) 0.041(6) 0.016(4) 0.021(5) 0.001(4) -0.005(4)
C31 0.025(5) 0.047(7) 0.091(10) 0.004(5) 0.002(5) -0.034(7)
C32 0.036(5) 0.050(6) 0.031(5) 0.031(5) 0.003(4) 0.003(5)

loop_
_atom_type_symbol
_atom_type_description
_atom_type_scat_dispersion_real
_atom_type_scat_dispersion_imag
_atom_type_scat_source
C C 0.0033 0.0016 'International Tables Vol C Tables 4.2.6.8 and 6.1.1.4'
H H 0.0000 0.0000 'International Tables Vol C Tables 4.2.6.8 and 6.1.1.4'
P P 0.1023 0.0942 'International Tables Vol C Tables 4.2.6.8 and 6.1.1.4'
Cl Cl 0.1484 0.1585 'International Tables Vol C Tables 4.2.6.8 and 6.1.1.4'
Se Se -0.0929 2.2259 'International Tables Vol C Tables 4.2.6.8 and 6.1.1.4'
Au Au -2.0133 8.8022 'International Tables Vol C Tables 4.2.6.8 and 6.1.1.4'

loop_
_geom_angle_atom_site_label_1
_geom_angle_atom_site_label_2
_geom_angle_atom_site_label_3
_geom_angle_site_symmetry_1
_geom_angle_site_symmetry_3
_geom_angle
_geom_angle_publ_flag
Cl3 Au1 Cl2 . . 176.18(8) y
Cl3 Au1 Cl1 . . 90.53(7) y
Cl2 Au1 Cl1 . . 89.72(8) y
Cl3 Au1 Se1 . . 92.70(5) y
Cl2 Au1 Se1 . . 86.98(6) y
Cl1 Au1 Se1 . . 176.59(6) y
P1 Se1 Au1 . . 108.25(6) y
C3 P1 C2 . . 110.8(4) y
C3 P1 C1 . . 108.9(4) y
C2 P1 C1 . . 111.3(4) y
C3 P1 Se1 . . 111.7(3) y
C2 P1 Se1 . . 101.0(3) y
C1 P1 Se1 . . 113.0(3) y
C12 C1 C13 . . 108.6(9) ?
C12 C1 C11 . . 109.0(7) ?
C13 C1 C11 . . 109.1(7) ?
C12 C1 P1 . . 111.4(6) ?
C13 C1 P1 . . 109.1(6) ?
C11 C1 P1 . . 109.7(6) ?
C21 C2 C22 . . 107.7(7) ?
C21 C2 P1 . . 113.9(6) ?
C22 C2 P1 . . 111.9(6) ?
C32 C3 C31 . . 109.9(9) ?
C32 C3 P1 . . 114.8(6) ?
C31 C3 P1 . . 113.3(6) ?

loop_
_geom_bond_atom_site_label_1
_geom_bond_atom_site_label_2
_geom_bond_site_symmetry_2
_geom_bond_distance
_geom_bond_publ_flag
Au1 Cl3 . 2.2803(19) y
Au1 Cl2 . 2.283(2) y
Au1 Cl1 . 2.326(2) y
Au1 Se1 . 2.4393(8) y
Se1 P1 . 2.211(2) y
P1 C3 . 1.832(8) y
P1 C2 . 1.845(8) y
P1 C1 . 1.864(8) y
C1 C12 . 1.528(13) ?
C1 C13 . 1.543(12) ?
C1 C11 . 1.543(12) ?
C2 C21 . 1.524(11) ?
C2 C22 . 1.530(13) ?
C3 C32 . 1.522(13) ?
C3 C31 . 1.548(13) ?

loop_
_geom_hbond_atom_site_label_D
_geom_hbond_atom_site_label_H
_geom_hbond_atom_site_label_A
_geom_hbond_site_symmetry_A
_geom_hbond_distance_DH
_geom_hbond_distance_HA
_geom_hbond_distance_DA
_geom_hbond_angle_DHA
_geom_hbond_publ_flag
C3 H3 Cl3 . 1.00 2.74 3.445(9) 128.0 yes
C3 H3 Cl2 1_655 1.00 2.99 3.714(8) 129.9 yes
C21 H21C Cl2 4_666 0.98 2.98 3.730(10) 134.7 yes
C22 H22A Cl2 4_666 0.98 2.94 3.646(11) 130.3 yes
C13 H13C Cl3 2_655 0.98 2.98 3.860(10) 150.5 yes

loop_
_geom_torsion_atom_site_label_1
_geom_torsion_atom_site_label_2
_geom_torsion_atom_site_label_3
_geom_torsion_atom_site_label_4
_geom_torsion_site_symmetry_1
_geom_torsion_site_symmetry_2
_geom_torsion_site_symmetry_3
_geom_torsion_site_symmetry_4
_geom_torsion
_geom_torsion_publ_flag
Cl3 Au1 Se1 P1 . . . . 58.66(8) y
Cl2 Au1 Se1 P1 . . . . -125.16(8) y
Au1 Se1 P1 C3 . . . . -72.6(3) y
Au1 Se1 P1 C2 . . . . 169.6(3) y
Au1 Se1 P1 C1 . . . . 50.7(3) y
C3 P1 C1 C12 . . . . 156.7(6) ?
C2 P1 C1 C12 . . . . -81.0(7) ?
Se1 P1 C1 C12 . . . . 31.9(7) ?
C3 P1 C1 C13 . . . . 36.8(8) ?
C2 P1 C1 C13 . . . . 159.2(7) ?
Se1 P1 C1 C13 . . . . -88.0(7) ?
C3 P1 C1 C11 . . . . -82.6(6) ?
C2 P1 C1 C11 . . . . 39.8(7) ?
Se1 P1 C1 C11 . . . . 152.6(5) ?
C3 P1 C2 C21 . . . . 174.3(6) ?
C1 P1 C2 C21 . . . . 53.0(7) ?
Se1 P1 C2 C21 . . . . -67.1(6) ?
C3 P1 C2 C22 . . . . -63.2(8) ?
C1 P1 C2 C22 . . . . 175.5(7) ?
Se1 P1 C2 C22 . . . . 55.3(7) ?
C2 P1 C3 C32 . . . . 67.7(8) ?
C1 P1 C3 C32 . . . . -169.6(7) ?
Se1 P1 C3 C32 . . . . -44.0(7) ?
C2 P1 C3 C31 . . . . -59.6(9) ?
C1 P1 C3 C31 . . . . 63.0(9) ?
Se1 P1 C3 C31 . . . . -171.4(7) ?
